data_4109449
loop_
_publ_author_name
'Qisheng Lin'
'John D. Corbett'

_publ_contact_author_address
;Dept. of Chem.
Iowa State University
Ames, IA, 50011
;
_publ_contact_author_email jcorbett@iastate.edu
_publ_contact_author_name 'John D. Corbett'
_publ_section_title
;
 Development of the Ca-Au-In Icosahedral Quasicrystal and Two Crystalline
 Approximants: Practice via Pseudogap Electronic Tuning
;
_journal_name_full 'Journal of the American Chemical Society'
_journal_page_first 6789
_journal_page_last 6797
_journal_paper_doi 10.1021/ja069143x
_journal_volume 129
_journal_year 2007
_chemical_formula_sum 'Au37 Ca12.6 In39.6'
_chemical_formula_weight 12246.8
_chemical_melting_point 567.3
_space_group_IT_number 205
_symmetry_cell_setting cubic
_symmetry_Int_Tables_number 205
_symmetry_space_group_name_Hall '-P 2ac 2ab 3'
_symmetry_space_group_name_H-M 'P a -3'
_atom_sites_solution_primary direct
_atom_sites_solution_secondary difmap
_audit_creation_method SHELXL-97
_cell_angle_alpha 90.00
_cell_angle_beta 90.00
_cell_angle_gamma 90.00
_cell_formula_units_Z 8
_cell_length_a 24.632(3)
_cell_length_b 24.632(3)
_cell_length_c 24.632(3)
_cell_measurement_reflns_used 999
_cell_measurement_temperature 293(2)
_cell_measurement_theta_max 28.3
_cell_measurement_theta_min 1.4
_cell_volume 14945(3)
_computing_structure_refinement 'SHELXL-97 (Sheldrick, 1997)'
_computing_structure_solution 'SHELXS-97 (Sheldrick, 1990)'
_diffrn_ambient_temperature 293(2)
_diffrn_measured_fraction_theta_full 0.984
_diffrn_measured_fraction_theta_max 0.984
_diffrn_radiation_monochromator graphite
_diffrn_radiation_type MoK\a
_diffrn_radiation_wavelength 0.71073
_diffrn_reflns_av_R_equivalents 0.1718
_diffrn_reflns_av_sigmaI/netI 0.0869
_diffrn_reflns_limit_h_max 32
_diffrn_reflns_limit_h_min -32
_diffrn_reflns_limit_k_max 22
_diffrn_reflns_limit_k_min -32
_diffrn_reflns_limit_l_max 31
_diffrn_reflns_limit_l_min -28
_diffrn_reflns_number 91239
_diffrn_reflns_theta_full 28.33
_diffrn_reflns_theta_max 28.33
_diffrn_reflns_theta_min 1.43
_diffrn_source 'fine-focus sealed tube'
_diffrn_source_type 'Smart Apex CCD'
_exptl_absorpt_coefficient_mu 85.106
_exptl_absorpt_correction_type empirical
_exptl_absorpt_process_details SADABS
_exptl_crystal_colour metallic
_exptl_crystal_density_diffrn 10.971
_exptl_crystal_description irregular
_exptl_crystal_F_000 40934
_exptl_crystal_size_max 0.65
_exptl_crystal_size_mid 0.53
_exptl_crystal_size_min 0.47
_refine_diff_density_max 5.437
_refine_diff_density_min -7.006
_refine_diff_density_rms 0.845
_refine_ls_extinction_method none
_refine_ls_goodness_of_fit_ref 1.023
_refine_ls_matrix_type full
_refine_ls_number_parameters 300
_refine_ls_number_reflns 6129
_refine_ls_number_restraints 0
_refine_ls_restrained_S_all 1.023
_refine_ls_R_factor_all 0.0980
_refine_ls_R_factor_gt 0.0557
_refine_ls_shift/su_max 0.000
_refine_ls_shift/su_mean 0.000
_refine_ls_structure_factor_coef Fsqd
_refine_ls_weighting_details 'calc w=1/[\s^2^(Fo^2^)+(0.0574P)^2^+552.4852P] where P=(Fo^2^+2Fc^2^)/3'
_refine_ls_weighting_scheme calc
_refine_ls_wR_factor_gt 0.1242
_refine_ls_wR_factor_ref 0.1432
_reflns_number_gt 4105
_reflns_number_total 6129
_reflns_threshold_expression >2sigma(I)
_cod_data_source_file ja069143xsi20070226_043045.cif
_cod_data_source_block pa3_2/1
_cod_database_code 4109449

loop_
_symmetry_equiv_pos_as_xyz
'x, y, z'
'-x+1/2, -y, z+1/2'
'-x, y+1/2, -z+1/2'
'x+1/2, -y+1/2, -z'
'z, x, y'
'z+1/2, -x+1/2, -y'
'-z+1/2, -x, y+1/2'
'-z, x+1/2, -y+1/2'
'y, z, x'
'-y, z+1/2, -x+1/2'
'y+1/2, -z+1/2, -x'
'-y+1/2, -z, x+1/2'
'-x, -y, -z'
'x-1/2, y, -z-1/2'
'x, -y-1/2, z-1/2'
'-x-1/2, y-1/2, z'
'-z, -x, -y'
'-z-1/2, x-1/2, y'
'z-1/2, x, -y-1/2'
'z, -x-1/2, y-1/2'
'-y, -z, -x'
'y, -z-1/2, x-1/2'
'-y-1/2, z-1/2, x'
'y-1/2, z, -x-1/2'

loop_
_atom_site_label
_atom_site_type_symbol
_atom_site_fract_x
_atom_site_fract_y
_atom_site_fract_z
_atom_site_U_iso_or_equiv
_atom_site_adp_type
_atom_site_occupancy
_atom_site_symmetry_multiplicity
_atom_site_calc_flag
_atom_site_refinement_flags
Au1 Au 0.25162(4) 0.40377(4) 0.34481(4) 0.0156(2) Uani 1 1 d .
Au2 Au 0.05569(4) 0.39954(4) 0.34593(4) 0.0167(2) Uani 1 1 d .
Au3 Au 0.34564(4) 0.44534(4) 0.40858(4) 0.0194(2) Uani 1 1 d .
Au4 Au 0.15465(4) 0.35149(4) 0.39735(4) 0.0151(4) Uani 0.809(11) 1 d P
In4 In 0.15465(4) 0.35149(4) 0.39735(4) 0.0151(4) Uani 0.191(11) 1 d P
Au5 Au 0.09586(4) 0.46197(4) 0.24919(4) 0.0186(2) Uani 1 1 d .
Au6 Au 0.05701(4) 0.24843(4) 0.24877(4) 0.0139(2) Uani 1 1 d .
Au7 Au 0.24956(4) 0.24956(4) 0.24956(4) 0.0126(3) Uani 1 3 d S
Au8 Au 0.09283(4) 0.31067(4) 0.15098(4) 0.0144(2) Uani 1 1 d .
Au9 Au 0.07548(4) 0.21774(4) 0.44894(4) 0.0126(2) Uani 1 1 d .
Au10 Au 0.21433(4) 0.44912(4) 0.24184(4) 0.0141(4) Uani 0.765(10) 1 d P
In10 In 0.21433(4) 0.44912(4) 0.24184(4) 0.0141(4) Uani 0.235(10) 1 d P
Au11 Au 0.06783(4) 0.09532(4) 0.46758(4) 0.0150(2) Uani 1 1 d .
Au12 Au 0.05681(5) 0.05761(6) 0.25243(6) 0.0175(5) Uani 0.382(11) 1 d P
In12 In 0.05681(5) 0.05761(6) 0.25243(6) 0.0175(5) Uani 0.618(11) 1 d P
Au13 Au 0.00048(5) 0.15397(5) 0.09797(5) 0.0180(4) Uani 0.689(11) 1 d P
In13 In 0.00048(5) 0.15397(5) 0.09797(5) 0.0180(4) Uani 0.311(11) 1 d P
Au14 Au 0.23006(5) 0.47048(5) 0.44933(5) 0.0228(4) Uani 0.659(11) 1 d P
In14 In 0.23006(5) 0.47048(5) 0.44933(5) 0.0228(4) Uani 0.341(11) 1 d P
Au15 Au 0.08057(6) 0.47004(6) 0.44146(6) 0.0247(5) Uani 0.417(10) 1 d P
In15 In 0.08057(6) 0.47004(6) 0.44146(6) 0.0247(5) Uani 0.583(10) 1 d P
In16 In 0.34875(7) 0.34875(7) 0.34875(7) 0.0107(6) Uani 1 3 d S
In17 In 0.09775(7) 0.19438(6) 0.15458(7) 0.0267(6) Uani 0.720(12) 1 d P
Au17 Au 0.09775(7) 0.19438(6) 0.15458(7) 0.0267(6) Uani 0.280(12) 1 d P
In18 In 0.07058(9) 0.28180(7) 0.35525(7) 0.0227(4) Uani 1 1 d .
In19 In 0.15370(7) 0.45709(8) 0.34597(9) 0.0242(5) Uani 1 1 d .
In20 In 0.23793(9) 0.28325(7) 0.35634(7) 0.0235(5) Uani 1 1 d .
In21 In 0.02700(7) 0.35957(7) 0.23220(7) 0.0166(4) Uani 1 1 d .
In22 In 0.02779(7) 0.37316(8) 0.08048(7) 0.0205(4) Uani 1 1 d .
In23 In 0.1587(3) 0.28230(16) 0.4861(8) 0.013(2) Uani 0.76(6) 1 d P
In93 In 0.009(3) 0.1516(8) 0.2125(11) 0.018(6) Uani 0.24(6) 1 d P
In24 In 0.03019(7) 0.47831(7) 0.16165(7) 0.0145(4) Uani 1 1 d .
In25 In 0.15365(7) 0.19882(8) 0.27378(9) 0.0255(5) Uani 1 1 d .
In26 In 0.14690(8) 0.40845(7) 0.15604(7) 0.0189(4) Uani 1 1 d .
In27 In 0.15690(19) 0.2373(2) 0.3664(2) 0.0185(17) Uani 0.351(7) 1 d P
In28 In 0.0814(3) 0.0814(3) 0.0814(3) 0.011(3) Uani 0.54(2) 3 d SP
In29 In 0.0998(4) 0.0998(4) 0.0998(4) 0.023(3) Uani 0.46(2) 3 d SP
In30 In 0.0355(3) 0.0355(3) 0.0355(3) 0.080(5) Uani 0.559(15) 3 d SP
Ca31 Ca 0.0361(2) 0.34287(19) 0.46687(19) 0.0143(10) Uani 1 1 d .
Ca32 Ca 0.27308(19) 0.3486(2) 0.4653(2) 0.0145(10) Uani 1 1 d .
Ca33 Ca 0.03964(19) 0.15406(18) 0.34252(18) 0.0104(9) Uani 1 1 d .
Ca34 Ca 0.15346(18) 0.33941(19) 0.26896(18) 0.0103(9) Uani 1 1 d .
Ca35 Ca 0.4636 0.4636 0.4636 0.019(3) Uani 0.64(4) 3 d SP

loop_
_atom_site_aniso_label
_atom_site_aniso_U_11
_atom_site_aniso_U_22
_atom_site_aniso_U_33
_atom_site_aniso_U_23
_atom_site_aniso_U_13
_atom_site_aniso_U_12
Au1 0.0105(4) 0.0188(5) 0.0173(5) 0.0029(4) -0.0002(4) 0.0054(4)
Au2 0.0153(5) 0.0147(5) 0.0200(5) 0.0001(4) 0.0015(4) -0.0044(4)
Au3 0.0248(5) 0.0127(5) 0.0208(5) -0.0059(4) 0.0012(4) -0.0026(4)
Au4 0.0155(6) 0.0169(6) 0.0128(6) -0.0012(4) -0.0004(4) 0.0012(4)
In4 0.0155(6) 0.0169(6) 0.0128(6) -0.0012(4) -0.0004(4) 0.0012(4)
Au5 0.0196(5) 0.0222(5) 0.0142(5) -0.0007(4) -0.0030(4) 0.0030(4)
Au6 0.0109(4) 0.0159(5) 0.0148(5) -0.0004(4) 0.0012(4) -0.0010(4)
Au7 0.0126(3) 0.0126(3) 0.0126(3) -0.0019(3) -0.0019(3) -0.0019(3)
Au8 0.0157(5) 0.0116(4) 0.0158(5) -0.0005(4) 0.0030(4) -0.0005(4)
Au9 0.0146(4) 0.0114(4) 0.0117(4) -0.0006(3) 0.0008(4) -0.0005(4)
Au10 0.0157(6) 0.0114(6) 0.0152(6) 0.0006(4) -0.0008(4) 0.0005(4)
In10 0.0157(6) 0.0114(6) 0.0152(6) 0.0006(4) -0.0008(4) 0.0005(4)
Au11 0.0124(4) 0.0167(5) 0.0158(5) 0.0001(4) -0.0004(4) 0.0032(4)
Au12 0.0103(7) 0.0224(8) 0.0196(8) -0.0086(6) -0.0035(5) 0.0046(5)
In12 0.0103(7) 0.0224(8) 0.0196(8) -0.0086(6) -0.0035(5) 0.0046(5)
Au13 0.0175(7) 0.0189(7) 0.0175(6) 0.0012(5) 0.0043(4) 0.0016(5)
In13 0.0175(7) 0.0189(7) 0.0175(6) 0.0012(5) 0.0043(4) 0.0016(5)
Au14 0.0241(7) 0.0256(7) 0.0187(7) 0.0094(5) 0.0057(5) 0.0014(5)
In14 0.0241(7) 0.0256(7) 0.0187(7) 0.0094(5) 0.0057(5) 0.0014(5)
Au15 0.0236(8) 0.0210(8) 0.0294(9) -0.0069(6) 0.0016(6) -0.0061(6)
In15 0.0236(8) 0.0210(8) 0.0294(9) -0.0069(6) 0.0016(6) -0.0061(6)
In16 0.0107(6) 0.0107(6) 0.0107(6) 0.0014(6) 0.0014(6) 0.0014(6)
In17 0.0351(11) 0.0178(9) 0.0273(10) -0.0031(7) 0.0032(7) 0.0002(7)
Au17 0.0351(11) 0.0178(9) 0.0273(10) -0.0031(7) 0.0032(7) 0.0002(7)
In18 0.0465(12) 0.0102(8) 0.0113(9) -0.0020(7) 0.0109(8) -0.0082(8)
In19 0.0118(9) 0.0151(9) 0.0457(12) -0.0135(9) -0.0065(9) 0.0032(7)
In20 0.0424(12) 0.0166(9) 0.0116(9) -0.0097(7) -0.0130(8) 0.0174(9)
In21 0.0166(9) 0.0171(9) 0.0161(9) -0.0032(7) -0.0006(7) 0.0035(7)
In22 0.0144(9) 0.0314(11) 0.0156(9) -0.0046(8) 0.0034(7) -0.0085(8)
In23 0.0084(16) 0.0091(13) 0.021(5) 0.0069(16) -0.004(2) -0.0018(10)
In93 0.022(17) 0.009(4) 0.022(5) 0.004(4) -0.015(8) 0.000(6)
In24 0.0143(8) 0.0137(8) 0.0157(8) 0.0041(7) -0.0040(7) -0.0027(7)
In25 0.0101(8) 0.0175(9) 0.0489(13) 0.0135(9) -0.0002(9) -0.0007(7)
In26 0.0380(11) 0.0099(8) 0.0088(8) 0.0001(6) 0.0034(8) -0.0071(8)
In27 0.009(3) 0.019(3) 0.028(3) 0.016(2) 0.005(2) -0.002(2)
In28 0.011(3) 0.011(3) 0.011(3) 0.007(3) 0.007(3) 0.007(3)
In29 0.023(3) 0.023(3) 0.023(3) -0.010(3) -0.010(3) -0.010(3)
In30 0.080(5) 0.080(5) 0.080(5) 0.062(5) 0.062(5) 0.062(5)
Ca31 0.016(2) 0.015(2) 0.011(2) -0.0042(19) 0.0025(19) 0.000(2)
Ca32 0.008(2) 0.017(2) 0.019(3) -0.006(2) -0.0034(19) 0.0020(19)
Ca33 0.012(2) 0.008(2) 0.011(2) 0.0011(18) -0.0071(18) 0.0018(18)
Ca34 0.009(2) 0.013(2) 0.008(2) 0.0005(18) -0.0012(17) 0.0001(18)
Ca35 0.019(3) 0.019(3) 0.019(3) 0.018(3) 0.018(3) 0.018(3)

loop_
_atom_type_symbol
_atom_type_description
_atom_type_scat_dispersion_real
_atom_type_scat_dispersion_imag
_atom_type_scat_source
Ca Ca 0.2262 0.3064 'International Tables Vol C Tables 4.2.6.8 and 6.1.1.4'
In In -0.7276 1.3100 'International Tables Vol C Tables 4.2.6.8 and 6.1.1.4'
Au Au -2.0133 8.8022 'International Tables Vol C Tables 4.2.6.8 and 6.1.1.4'

loop_
_geom_bond_atom_site_label_1
_geom_bond_atom_site_label_2
_geom_bond_distance
_geom_bond_site_symmetry_2
Au1 In19 2.746(2) .
Au1 In16 2.7515(12) .
Au1 Au10 2.9197(14) .
Au1 Au3 2.9797(14) .
Au1 In20 2.984(2) 9
Au1 In20 3.001(2) .
Au1 Au4 3.0065(14) .
Au1 In21 3.083(2) 18_665
Au1 Au14 3.1001(16) .
Au2 In19 2.764(2) 24_556
Au2 In19 2.800(2) .
Au2 In18 2.932(2) .
Au2 In15 2.9656(18) 24_556
Au2 Au15 2.9656(18) 24_556
Au2 Au15 2.9881(18) .
Au2 Au4 2.9912(15) .
Au2 Au5 3.0036(14) .
Au2 In21 3.052(2) .
Au2 Au14 3.0681(16) 24_556
Au3 In24 2.7113(19) 18_665
Au3 In16 2.800(2) .
Au3 In22 2.863(2) 18_665
Au3 In21 3.030(2) 18_665
Au3 Au3 3.0421(18) 5
Au3 Au3 3.0421(18) 9
Au3 In22 3.080(2) 22_566
Au3 Au14 3.0815(17) .
Au3 Ca35 3.2377(11) .
Au3 Ca32 3.291(5) .
Au4 In23 2.774(14) .
Au4 In13 2.8291(15) 22_566
Au4 Au13 2.8291(15) 22_566
Au4 In20 2.838(2) .
Au4 In18 2.883(2) .
Au4 In19 2.893(2) .
Au4 In27 2.914(6) .
Au4 In93 3.17(4) 22_566
Au4 Ca34 3.177(5) .
Au4 Ca32 3.364(5) .
Au5 In24 2.7254(19) .
Au5 In19 2.780(2) .
Au5 In26 2.930(2) .
Au5 Au10 2.9409(15) .
Au5 In18 3.042(2) 18_665
Au5 In21 3.068(2) .
Au5 Au9 3.1042(14) 18_665
Au5 In14 3.1457(17) 24_556
Au5 Au14 3.1457(17) 24_556
Au5 Ca31 3.324(5) 18_665
Au6 In25 2.746(2) .
Au6 In18 2.769(2) .
Au6 In93 2.805(13) .
Au6 In10 2.8135(14) 24_556
Au6 Au10 2.8135(14) 24_556
Au6 In17 2.8570(19) .
Au6 In21 2.865(2) .
Au6 In23 2.920(7) 19_556
Au6 Au8 2.9883(14) .
Au6 Ca34 3.303(5) .
Au6 Ca33 3.304(5) .
Au7 In25 2.738(2) .
Au7 In25 2.738(2) 9
Au7 In25 2.738(2) 5
Au7 In20 2.773(2) .
Au7 In20 2.773(2) 9
Au7 In20 2.773(2) 5
Au7 Ca34 3.276(5) .
Au7 Ca34 3.276(5) 5
Au7 Ca34 3.276(5) 9
Au8 In26 2.755(2) .
Au8 In25 2.765(2) 9
Au8 In22 2.820(2) .
Au8 In21 2.843(2) .
Au8 In12 2.8621(16) 9
Au8 Au12 2.8621(16) 9
Au8 In17 2.8686(19) .
Au8 Ca33 3.227(5) 9
Au8 Ca32 3.274(5) 19_556
Au8 Ca34 3.343(5) .
Au9 In23 2.751(4) .
Au9 In12 2.7916(16) 22_566
Au9 Au12 2.7916(16) 22_566
Au9 In18 2.798(2) .
Au9 In24 2.811(2) 24_556
Au9 In26 2.824(2) 5
Au9 In27 2.896(5) .
Au9 In93 2.94(4) 22_566
Au9 Au11 3.0560(13) .
Au9 Au5 3.1042(14) 24_556
Au9 Ca33 3.180(4) .
Au9 Ca31 3.261(5) .
Au10 In23 2.798(13) 9
Au10 Au6 2.8135(14) 18_665
Au10 In20 2.849(2) 9
Au10 In26 2.868(2) .
Au10 In19 2.975(2) .
Au10 In27 2.975(5) 9
Au10 Ca34 3.162(5) .
Au10 In93 3.22(5) 18_665
Au10 Ca33 3.407(5) 18_665
Au10 Ca32 3.418(5) 9
Au11 In24 2.7450(19) 24_556
Au11 In24 2.826(2) 5
Au11 In22 2.876(2) 5
Au11 In26 2.908(2) 5
Au11 Au11 2.9929(10) 19_556
Au11 Au11 2.9929(10) 22_566
Au11 In22 3.051(2) 15_566
Au11 Ca33 3.163(5) 22_566
Au11 Ca35 3.3371(10) 16_655
Au11 Ca35 3.4018(10) 4_456
Au11 Ca33 3.473(5) .
Au12 In93 2.78(3) .
Au12 Au9 2.7916(16) 19_556
Au12 In14 2.8052(18) 23_655
Au12 Au14 2.8052(18) 23_655
Au12 Au8 2.8621(16) 5
Au12 Au17 2.970(2) 5
Au12 In17 2.970(2) 5
Au12 In13 2.9816(18) 5
Au12 Au13 2.9816(18) 5
Au12 In22 3.118(2) 5
Au12 In23 3.157(16) 19_556
Au12 Ca31 3.271(5) 19_556
Au13 In28 2.7081(13) .
Au13 In29 2.787(4) .
Au13 In14 2.8184(17) 19_556
Au13 Au14 2.8184(17) 19_556
Au13 In4 2.8291(15) 19_556
Au13 Au4 2.8291(15) 19_556
Au13 In93 2.83(2) .
Au13 In15 2.862(2) 19_556
Au13 Au15 2.862(2) 19_556
Au13 In17 2.946(2) .
Au13 In23 2.973(6) 19_556
Au14 In21 2.773(2) 18_665
Au14 In12 2.8052(18) 20_566
Au14 Au12 2.8052(18) 20_566
Au14 In13 2.8184(17) 22_566
Au14 Au13 2.8184(17) 22_566
Au14 Au2 3.0681(16) 18_665
Au14 In24 3.128(2) 18_665
Au14 Au5 3.1457(17) 18_665
Au14 In19 3.183(2) .
Au14 Ca31 3.190(5) 12_565
Au15 In30 2.572(4) 15_566
Au15 In13 2.862(2) 22_566
Au15 Au13 2.862(2) 22_566
Au15 In15 2.864(2) 24_556
Au15 Au15 2.864(2) 24_556
Au15 In15 2.864(2) 18_665
Au15 Au15 2.864(2) 18_665
Au15 Au2 2.9656(18) 18_665
Au15 In19 2.980(3) .
Au15 Ca31 3.148(5) 18_665
Au15 In30 3.331(9) 3
In16 Au1 2.7515(12) 5
In16 Au1 2.7515(12) 9
In16 Au3 2.800(2) 5
In16 Au3 2.800(2) 9
In16 In20 3.176(3) 9
In16 In20 3.176(3) .
In16 In20 3.176(3) 5
In16 Ca32 3.423(5) 9
In16 Ca32 3.423(5) .
In16 Ca32 3.423(5) 5
In17 In29 2.694(12) .
In17 In93 2.81(5) .
In17 Au17 2.930(3) 9
In17 In17 2.930(3) 9
In17 Au17 2.930(3) 5
In17 In17 2.930(3) 5
In17 Au12 2.970(2) 9
In17 In12 2.970(2) 9
In18 In27 2.407(5) .
In18 Au5 3.042(2) 24_556
In18 In19 3.219(3) 24_556
In18 Ca31 3.247(5) .
In18 Ca33 3.253(5) .
In18 Ca34 3.271(5) .
In19 Au2 2.764(2) 18_665
In20 In27 2.307(5) .
In20 In10 2.849(2) 5
In20 Au10 2.849(2) 5
In20 Au1 2.984(2) 5
In20 Ca32 3.247(5) .
In20 Ca34 3.298(5) .
In20 Ca34 3.314(5) 5
In21 In14 2.773(2) 24_556
In21 Au14 2.773(2) 24_556
In21 Au3 3.030(2) 24_556
In21 Au1 3.083(2) 24_556
In21 Ca34 3.282(5) .
In21 Ca32 3.287(5) 19_556
In21 In19 3.313(3) 24_556
In22 Au3 2.863(2) 24_556
In22 Au11 2.876(2) 9
In22 Ca35 2.940(2) 14_556
In22 Au11 3.051(2) 15_565
In22 Au3 3.080(2) 19_556
In22 In24 3.107(2) 11_455
In22 Au12 3.118(2) 9
In22 In12 3.118(2) 9
In22 In24 3.273(3) .
In22 Ca33 3.355(5) 9
In22 Ca32 3.391(5) 19_556
In23 In93 0.61(5) 22_566
In23 In10 2.798(13) 5
In23 Au10 2.798(13) 5
In23 Au6 2.920(7) 22_566
In23 In13 2.973(6) 22_566
In23 Au13 2.973(6) 22_566
In23 In27 3.150(19) .
In23 Au12 3.157(16) 22_566
In23 In12 3.157(16) 22_566
In93 In23 0.61(5) 19_556
In93 Au9 2.94(4) 19_556
In93 Au4 3.17(4) 19_556
In93 In4 3.17(4) 19_556
In93 In10 3.22(5) 24_556
In24 Au3 2.7113(19) 24_556
In24 Au11 2.7450(19) 18_665
In24 Au9 2.811(2) 18_665
In24 Au11 2.826(2) 9
In24 In22 3.107(2) 8
In24 In14 3.128(2) 24_556
In24 Au14 3.128(2) 24_556
In24 In26 3.353(3) .
In24 Ca33 3.485(5) 18_665
In24 Ca35 3.5128(17) 14_556
In25 In27 2.472(6) .
In25 Au8 2.765(2) 5
In25 Au17 3.166(3) 5
In25 In17 3.166(3) 5
In25 Ca34 3.454(5) 5
In25 Ca33 3.460(5) .
In25 Ca34 3.465(5) .
In26 In27 2.457(5) 9
In26 Au9 2.824(2) 9
In26 Au11 2.908(2) 9
In26 Ca33 3.242(5) 18_665
In26 Ca34 3.264(5) .
In26 Ca33 3.300(5) 9
In27 In26 2.457(5) 5
In27 In10 2.975(5) 5
In27 Au10 2.975(5) 5
In27 Ca34 3.477(7) .
In27 Ca34 3.512(7) 5
In28 In29 0.781(8) .
In28 In30 1.96(2) .
In28 In13 2.7081(13) 5
In28 Au13 2.7081(13) 5
In28 In13 2.7081(13) 9
In28 Au13 2.7081(13) 9
In28 Au17 3.338(12) 9
In28 In17 3.338(12) 9
In28 Au17 3.338(12) 5
In28 In17 3.338(12) 5
In29 Au17 2.694(12) 9
In29 In17 2.694(12) 9
In29 Au17 2.694(12) 5
In29 In17 2.694(12) 5
In29 In30 2.74(2) .
In29 In13 2.787(4) 5
In29 Au13 2.787(4) 5
In30 In15 2.572(4) 19_556
In30 Au15 2.572(4) 19_556
In30 In15 2.572(4) 23_655
In30 Au15 2.572(4) 23_655
In30 Au15 2.572(4) 15_565
In30 In15 2.572(4) 15_565
In30 In30 3.03(3) 13
In30 In15 3.331(9) 11_455
In30 Au15 3.331(9) 11_455
In30 In15 3.331(9) 3_545
Ca31 In15 3.148(5) 24_556
Ca31 Au15 3.148(5) 24_556
Ca31 In14 3.190(5) 6_456
Ca31 Au14 3.190(5) 6_456
Ca31 In12 3.271(5) 22_566
Ca31 Au12 3.271(5) 22_566
Ca31 Au5 3.324(5) 24_556
Ca31 In93 3.324(13) 22_566
Ca31 In13 3.347(5) 15_566
Ca32 Au8 3.274(5) 22_566
Ca32 In21 3.287(5) 22_566
Ca32 In12 3.295(5) 20_566
Ca32 Au12 3.295(5) 20_566
Ca32 In13 3.331(5) 22_566
Ca32 Au13 3.331(5) 22_566
Ca33 Au11 3.163(5) 19_556
Ca33 Au8 3.227(5) 5
Ca33 In26 3.242(5) 24_556
Ca33 In26 3.300(5) 5
Ca33 Au9 3.308(5) 19_556
Ca33 In23 3.347(8) 19_556
Ca34 In20 3.314(5) 9
Ca35 In22 2.940(2) 22_566
Ca35 In22 2.940(2) 18_665
Ca35 In22 2.940(2) 14_656
Ca35 Ca35 3.1059(4) 13_666
Ca35 Au3 3.2377(11) 5
Ca35 Au3 3.2377(11) 9
Ca35 Au11 3.3371(10) 16_665
Ca35 Au11 3.3371(10) 20_566
Ca35 Au11 3.3371(10) 24_656
Ca35 Au11 3.4018(10) 12_565
Ca35 Au11 3.4018(10) 8_655

loop_
_cod_changelog_entry_id
_cod_changelog_entry_author
_cod_changelog_entry_date
_cod_changelog_entry_text
1 'Vaitkus, Antanas' 2024-11-15T15:54:46+02:00
;
 Removed the '_chemical_formula_moiety' data item since it had an incorrect
 value that was identical to the value of the '_chemical_formula_weight' data
 item.
;
